data_1576351
loop_
_publ_author_name
'Zhang, Da-Shuai'
'Zhang, Zhen-Wei'
'Wang, Wei'
'Liu, Xiao-Ting'
'Gao, Qiang'
'Pang, Jingjing'
'Zhang, Yong-Zheng'
'Geng, Longlong'
'Feng, Chuanqi'
'Gao, Yanyan'
'Sha, Sha'
'Ni, Ai-Yun'
'Li, Bin'
'Zhang, Xiuling'
'Hu, Hui'
'Chang, Ze'

_publ_section_title
;
 Rare-earth-based donor-acceptor metal-organic frameworks with low thermal
 quenching and dual emission mechanisms for high-temperature sensing.
;
_journal_issue 20
_journal_name_full 'Materials horizons'
_journal_page_first 8537
_journal_page_last 8545
_journal_paper_doi 10.1039/d5mh00689a
_journal_volume 12
_journal_year 2025
_chemical_formula_moiety 'C30 H18 Eu N4 O7, 0.5(C16 H10)'
_chemical_formula_sum 'C38 H23 Eu N4 O7'
_chemical_formula_weight 799.56
_space_group_crystal_system triclinic
_space_group_IT_number 2
_space_group_name_Hall '-P 1'
_space_group_name_H-M_alt 'P -1'
_atom_sites_solution_hydrogens mixed
_atom_sites_solution_primary dual
_atom_sites_solution_secondary difmap
_audit_creation_date 2025-05-19
_audit_creation_method
;
Olex2 1.5
(compiled 2022.04.07 svn.rca3783a0 for OlexSys, GUI svn.r6498)
;
_audit_update_record
;
2025-07-06 deposited with the CCDC.	2025-07-08 downloaded from the CCDC.
;
_cell_angle_alpha 71.877(9)
_cell_angle_beta 80.466(9)
_cell_angle_gamma 84.587(10)
_cell_formula_units_Z 2
_cell_length_a 9.683(3)
_cell_length_b 10.224(3)
_cell_length_c 16.295(4)
_cell_measurement_reflns_used 4536
_cell_measurement_temperature 373(2)
_cell_measurement_theta_max 27.21
_cell_measurement_theta_min 2.35
_cell_volume 1510.4(7)
_computing_cell_refinement 'SAINT V8.40B (Bruker, 2016)'
_computing_data_collection 'Bruker D8 Venture diffractometer'
_computing_data_reduction 'SAINT V8.40B (Bruker, 2016)'
_computing_molecular_graphics 'Olex2 1.5 (Dolomanov et al., 2009)'
_computing_publication_material 'Olex2 1.5 (Dolomanov et al., 2009)'
_computing_structure_refinement 'SHELXL 2019/3 (Sheldrick, 2015)'
_computing_structure_solution 'SHELXT 2014/4 (Sheldrick, 2014)'
_diffrn_ambient_temperature 373(2)
_diffrn_detector 'Bruker PHOTON-II area detector'
_diffrn_detector_area_resol_mean 7.4
_diffrn_detector_type 'CMOS-PHOTONII area detector'
_diffrn_measured_fraction_theta_full 0.993
_diffrn_measured_fraction_theta_max 0.975
_diffrn_measurement_device 'three-circle diffractometer'
_diffrn_measurement_device_type 'Bruker PHOTON-II area detector'
_diffrn_measurement_method 'phi and omega scans'
_diffrn_radiation_monochromator graphite
_diffrn_radiation_probe x-ray
_diffrn_radiation_type MoK\a
_diffrn_radiation_wavelength 0.71073
_diffrn_reflns_av_R_equivalents 0.0502
_diffrn_reflns_av_unetI/netI 0.0878
_diffrn_reflns_Laue_measured_fraction_full 0.993
_diffrn_reflns_Laue_measured_fraction_max 0.975
_diffrn_reflns_limit_h_max 12
_diffrn_reflns_limit_h_min -12
_diffrn_reflns_limit_k_max 13
_diffrn_reflns_limit_k_min -10
_diffrn_reflns_limit_l_max 21
_diffrn_reflns_limit_l_min -20
_diffrn_reflns_number 13825
_diffrn_reflns_point_group_measured_fraction_full 0.993
_diffrn_reflns_point_group_measured_fraction_max 0.975
_diffrn_reflns_theta_full 25.242
_diffrn_reflns_theta_max 27.793
_diffrn_reflns_theta_min 2.098
_diffrn_source 'sealed X-ray tube'
_diffrn_source_current 40.0
_diffrn_source_power 1.8
_diffrn_source_target Mo
_diffrn_source_voltage 45.0
_exptl_absorpt_coefficient_mu 2.139
_exptl_absorpt_correction_T_max 0.7456
_exptl_absorpt_correction_T_min 0.6324
_exptl_absorpt_correction_type multi-scan
_exptl_absorpt_process_details
;
SADABS-2016/2 (Bruker,2016/2) was used for absorption correction.
wR2(int) was 0.0890 before and 0.0505 after correction.
The Ratio of minimum to maximum transmission is 0.8482.
The \l/2 correction factor is Not present.
;
_exptl_crystal_colour orange
_exptl_crystal_colour_primary orange
_exptl_crystal_density_diffrn 1.758
_exptl_crystal_density_method 'not measured'
_exptl_crystal_description block
_exptl_crystal_F_000 796
_exptl_crystal_size_max 0.13
_exptl_crystal_size_mid 0.12
_exptl_crystal_size_min 0.1
_refine_diff_density_max 1.013
_refine_diff_density_min -1.231
_refine_diff_density_rms 0.148
_refine_ls_extinction_method none
_refine_ls_goodness_of_fit_ref 1.052
_refine_ls_hydrogen_treatment constr
_refine_ls_matrix_type full
_refine_ls_number_parameters 669
_refine_ls_number_reflns 6988
_refine_ls_number_restraints 986
_refine_ls_restrained_S_all 0.992
_refine_ls_R_factor_all 0.0776
_refine_ls_R_factor_gt 0.0498
_refine_ls_shift/su_max 0.003
_refine_ls_shift/su_mean 0.000
_refine_ls_structure_factor_coef Fsqd
_refine_ls_weighting_details 'w=1/[\s^2^(Fo^2^)+(0.0322P)^2^+3.0384P] where P=(Fo^2^+2Fc^2^)/3'
_refine_ls_weighting_scheme calc
_refine_ls_wR_factor_gt 0.0959
_refine_ls_wR_factor_ref 0.1098
_reflns_Friedel_coverage 0.000
_reflns_number_gt 5359
_reflns_number_total 6988
_reflns_threshold_expression 'I > 2\s(I)'
_cod_data_source_file d5mh00689a2.cif
_cod_data_source_block DZU-500(Eu)-Pyrene(373K)
_cod_depositor_comments
;
The following automatic conversions were performed:

data item '_diffrn_radiation_probe' value 'X-ray' was changed to
'x-ray' in accordance with the
/home/data/users/saulius/crontab/automatic-downloads/current/RSC/lib/dictionaries/cif_core.dic
dictionary named 'cif_core.dic' version 2.4.2 last updated on
2011-04-26.

Automatic conversion script
Id: cif_fix_values 8170 2020-07-09 18:12:32Z antanas 
;
_cod_original_cell_volume 1510.5(7)
_cod_database_code 1576351
_shelx_shelxl_version_number 2019/3
_shelx_space_group_comment
;
The symmetry employed for this shelxl refinement is uniquely defined
by the following loop, which should always be used as a source of
symmetry information in preference to the above space-group names.
They are only intended as comments.
;
_shelx_estimated_absorpt_t_max 0.815
_shelx_estimated_absorpt_t_min 0.768
_olex2_refinement_description
;
1. Fixed Uiso
 At 1.2 times of:
  All C(H) groups
 At 1.5 times of:
  All O(H,H) groups
2. Restrained distances
 C32-C31 = C33-C32 = C34-C33 = C35-C34 = C36-C35 = C37-C36 = C38-C37 = C39-C38
 = C40-C39 = C41-C40 = C46-C41 = C46-C37 = C46-C45 = C45-C34 = C45-C44 = C44-
 C31 = C44-C43 = C43-C42 = C42-C41
 1.395 with sigma of 0.01
 C45-C33 \\sim C33-C31 \\sim C34-C32 \\sim C44-C32 \\sim C45-C31 \\sim C44-C34
 with sigma of 0.01
 C45-C35 \\sim C37-C35 \\sim C36-C34 \\sim C46-C36 \\sim C45-C37 \\sim C46-C34
 with sigma of 0.01
 C41-C37 \\sim C39-C37 \\sim C46-C38 \\sim C40-C38 \\sim C41-C39 \\sim C46-C40
 with sigma of 0.01
 C46-C44 \\sim C45-C41 \\sim C46-C42 \\sim C43-C41 \\sim C44-C42 \\sim C45-C43
 with sigma of 0.01
3. Restrained planarity
 C31, C32, C33, C34, C35, C36, C37, C38, C39, C40, C41, C42, C43, C44, C45, C46
 with sigma of 0.02
 C36A, C31A, C32A, C44A, C33A, C43A, C45A, C34A, C42A, C46A, C35A, C41A, C37A,
 C40A, C38A, C39A
 with sigma of 0.01
4. Uiso/Uaniso restraints and constraints
C31 \\sim C32 \\sim C33 \\sim C34 \\sim C35 \\sim C36 \\sim C37 \\sim C38 \\sim
C39 \\sim C40 \\sim C41 \\sim C42 \\sim C43 \\sim C44 \\sim C45 \\sim C46 \\sim
C31A \\sim C32A \\sim C33A \\sim C34A \\sim C35A \\sim C36A \\sim C37A \\sim
C38A \\sim C39A \\sim C40A \\sim C41A \\sim C42A \\sim C43A \\sim C44A \\sim
C45A \\sim C46A: within 2A with sigma of 0.01 and sigma for terminal atoms of
0.02 within 2A
Uanis(C31) \\sim Ueq, Uanis(C32) \\sim Ueq, Uanis(C33) \\sim Ueq, Uanis(C34)
\\sim Ueq, Uanis(C35) \\sim Ueq, Uanis(C36) \\sim Ueq, Uanis(C37) \\sim Ueq,
Uanis(C38) \\sim Ueq, Uanis(C39) \\sim Ueq, Uanis(C40) \\sim Ueq, Uanis(C41)
\\sim Ueq, Uanis(C42) \\sim Ueq, Uanis(C43) \\sim Ueq, Uanis(C44) \\sim Ueq,
Uanis(C45) \\sim Ueq, Uanis(C46) \\sim Ueq, Uanis(C31A) \\sim Ueq, Uanis(C32A)
\\sim Ueq, Uanis(C33A) \\sim Ueq, Uanis(C34A) \\sim Ueq, Uanis(C35A) \\sim Ueq,
Uanis(C36A) \\sim Ueq, Uanis(C37A) \\sim Ueq, Uanis(C38A) \\sim Ueq,
Uanis(C39A) \\sim Ueq, Uanis(C40A) \\sim Ueq, Uanis(C41A) \\sim Ueq,
Uanis(C42A) \\sim Ueq, Uanis(C43A) \\sim Ueq, Uanis(C44A) \\sim Ueq,
Uanis(C45A) \\sim Ueq, Uanis(C46A) \\sim Ueq: with sigma of 0.04 and sigma for
terminal atoms of 0.08
5. Same fragment restrains
{C31A, C32A, C33A, C34A, C35A, C36A, C37A, C38A, C39A, C40A, C41A, C42A, C43A,
C44A, C45A, C46A} sigma for 1-2: 0.01, 1-3: 0.01
as in
{C31, C32, C33, C34, C35, C36, C37, C38, C39, C40, C41, C42, C43, C44, C45, C46}
6. Others
 Sof(C31A)=Sof(H31A)=Sof(C32A)=Sof(H32A)=Sof(C33A)=Sof(H33A)=Sof(C34A)=
 Sof(C35A)=Sof(H35A)=Sof(C36A)=Sof(H36A)=Sof(C37A)=Sof(C38A)=Sof(H38A)=
 Sof(C39A)=Sof(H39A)=Sof(C40A)=Sof(H40A)=Sof(C41A)=Sof(C42A)=Sof(H42A)=
 Sof(C43A)=Sof(H43A)=Sof(C44A)=Sof(C45A)=Sof(C46A)=0.5*(1-FVAR(2))
 Sof(C31)=Sof(H31)=Sof(C32)=Sof(H32)=Sof(C33)=Sof(H33)=Sof(C34)=Sof(C35)=
 Sof(H35)=Sof(C36)=Sof(H36)=Sof(C37)=Sof(C38)=Sof(H38)=Sof(C39)=Sof(H39)=
 Sof(C40)=Sof(H40)=Sof(C41)=Sof(C42)=Sof(H42)=Sof(C43)=Sof(H43)=Sof(C44)=
 Sof(C45)=Sof(C46)=0.5*FVAR(2)
7.a Rotating group:
 O7(H7A,H7B)
7.b Aromatic/amide H refined with riding coordinates:
 C1(H1), C2(H2), C3(H3), C8(H8), C9(H9), C10(H10), C14(H14), C15(H15),
 C16(H16), C17(H17), C20(H20), C21(H21), C23(H23), C24(H24), C29(H29), C30(H30),
  C31A(H31A), C32A(H32A), C33A(H33A), C35A(H35A), C36A(H36A), C38A(H38A),
 C39A(H39A), C40A(H40A), C42A(H42A), C43A(H43A), C31(H31), C32(H32), C33(H33),
 C35(H35), C36(H36), C38(H38), C39(H39), C40(H40), C42(H42), C43(H43)
;
_olex2_submission_special_instructions 'No special instructions were received'

loop_
_space_group_symop_operation_xyz
'x, y, z'
'-x, -y, -z'

loop_
_atom_site_label
_atom_site_type_symbol
_atom_site_fract_x
_atom_site_fract_y
_atom_site_fract_z
_atom_site_U_iso_or_equiv
_atom_site_adp_type
_atom_site_occupancy
_atom_site_site_symmetry_order
_atom_site_calc_flag
_atom_site_refinement_flags_posn
_atom_site_refinement_flags_adp
_atom_site_refinement_flags_occupancy
_atom_site_disorder_assembly
_atom_site_disorder_group
Eu1 Eu 0.75894(3) 0.54132(3) 0.89042(2) 0.02778(9) Uani 1 1 d . . . . .
O1 O 0.9319(5) 0.3756(5) 0.8840(3) 0.0470(12) Uani 1 1 d . . . . .
O2 O 1.1475(5) 0.3069(5) 0.9088(4) 0.0632(15) Uani 1 1 d . . . . .
O3 O 0.7925(5) -0.2123(4) 0.8085(3) 0.0476(12) Uani 1 1 d . . . . .
O4 O 0.9702(5) -0.3242(4) 0.8693(3) 0.0425(11) Uani 1 1 d . . . . .
O5 O 0.5941(5) 0.6604(4) 0.9668(3) 0.0435(11) Uani 1 1 d . . . . .
O6 O 0.3854(4) 0.6480(4) 1.0470(3) 0.0417(11) Uani 1 1 d . . . . .
O7 O 0.8290(4) 0.4852(5) 1.0324(3) 0.0381(10) Uani 1 1 d . . . . .
H7A H 0.846742 0.559061 1.041641 0.057 Uiso 1 1 d R U . . .
H7B H 0.907011 0.438970 1.032991 0.057 Uiso 1 1 d R U . . .
N1 N 0.8426(5) 0.5679(6) 0.7244(3) 0.0379(12) Uani 1 1 d . . . . .
N2 N 0.5704(5) 0.5856(5) 0.7895(3) 0.0359(12) Uani 1 1 d . . . . .
N3 N 0.7292(6) 0.6638(6) 0.4356(3) 0.0454(14) Uani 1 1 d . . . . .
N4 N 0.4408(5) 0.6713(6) 0.5041(3) 0.0406(13) Uani 1 1 d . . . . .
C1 C 0.9767(7) 0.5653(8) 0.6923(5) 0.0505(19) Uani 1 1 d . . . . .
H1 H 1.041854 0.542266 0.731063 0.061 Uiso 1 1 calc R U . . .
C2 C 1.0260(7) 0.5950(9) 0.6039(5) 0.057(2) Uani 1 1 d . . . . .
H2 H 1.121887 0.595200 0.584452 0.069 Uiso 1 1 calc R U . . .
C3 C 0.9334(7) 0.6237(8) 0.5462(4) 0.0483(18) Uani 1 1 d . . . . .
H3 H 0.964618 0.643087 0.486707 0.058 Uiso 1 1 calc R U . . .
C4 C 0.7908(6) 0.6238(7) 0.5773(4) 0.0378(15) Uani 1 1 d . . . . .
C5 C 0.7494(6) 0.5982(6) 0.6673(4) 0.0330(13) Uani 1 1 d . . . . .
C6 C 0.6029(6) 0.6069(6) 0.7023(4) 0.0333(14) Uani 1 1 d . . . . .
C7 C 0.5000(6) 0.6349(7) 0.6465(4) 0.0358(14) Uani 1 1 d . . . . .
C8 C 0.3630(6) 0.6469(8) 0.6834(4) 0.0460(18) Uani 1 1 d . . . . .
H8 H 0.292568 0.668137 0.648194 0.055 Uiso 1 1 calc R U . . .
C9 C 0.3285(7) 0.6282(8) 0.7709(4) 0.0472(18) Uani 1 1 d . . . . .
H9 H 0.235685 0.636651 0.795762 0.057 Uiso 1 1 calc R U . . .
C10 C 0.4358(7) 0.5962(7) 0.8217(4) 0.0456(17) Uani 1 1 d . . . . .
H10 H 0.412350 0.581272 0.881512 0.055 Uiso 1 1 calc R U . . .
C11 C 0.5407(6) 0.6535(7) 0.5532(4) 0.0373(14) Uani 1 1 d . . . . .
C12 C 0.6841(7) 0.6492(7) 0.5191(4) 0.0390(15) Uani 1 1 d . . . . .
C13 C 0.6275(7) 0.6849(7) 0.3841(4) 0.0429(16) Uani 1 1 d . . . . .
C14 C 0.6682(8) 0.7025(8) 0.2934(4) 0.056(2) Uani 1 1 d . . . . .
H14 H 0.762643 0.698402 0.270771 0.068 Uiso 1 1 calc R U . . .
C15 C 0.5690(9) 0.7252(8) 0.2401(5) 0.060(2) Uani 1 1 d . . . . .
H15 H 0.596153 0.739295 0.180604 0.072 Uiso 1 1 calc R U . . .
C16 C 0.4272(9) 0.7277(8) 0.2733(5) 0.057(2) Uani 1 1 d . . . . .
H16 H 0.360789 0.741272 0.235934 0.068 Uiso 1 1 calc R U . . .
C17 C 0.3841(8) 0.7107(8) 0.3597(5) 0.0530(19) Uani 1 1 d . . . . .
H17 H 0.288935 0.714215 0.380652 0.064 Uiso 1 1 calc R U . . .
C18 C 0.4843(7) 0.6875(7) 0.4178(4) 0.0400(15) Uani 1 1 d . . . . .
C19 C 1.0173(6) 0.1657(6) 0.8627(4) 0.0334(13) Uani 1 1 d . . . . .
C20 C 1.0921(7) 0.0454(7) 0.8966(5) 0.0465(17) Uani 1 1 d . . . . .
H20 H 1.163850 0.045924 0.928019 0.056 Uiso 1 1 calc R U . . .
C21 C 1.0622(7) -0.0771(7) 0.8845(5) 0.0465(17) Uani 1 1 d . . . . .
H21 H 1.113261 -0.157901 0.908340 0.056 Uiso 1 1 calc R U . . .
C22 C 0.9572(7) -0.0790(7) 0.8374(4) 0.0383(15) Uani 1 1 d . . . . .
C23 C 0.8924(8) 0.0440(7) 0.7961(5) 0.0493(18) Uani 1 1 d . . . . .
H23 H 0.828622 0.045532 0.758914 0.059 Uiso 1 1 calc R U . . .
C24 C 0.9211(7) 0.1656(7) 0.8093(5) 0.0483(18) Uani 1 1 d . . . . .
H24 H 0.875075 0.247689 0.781900 0.058 Uiso 1 1 calc R U . . .
C25 C 1.0354(7) 0.2919(6) 0.8874(4) 0.0362(14) Uani 1 1 d . . . . .
C26 C 0.9061(7) -0.2132(6) 0.8369(4) 0.0365(14) Uani 1 1 d . . . . .
C27 C 0.4928(6) 0.7117(6) 1.0055(4) 0.0313(13) Uani 1 1 d . . . . .
C28 C 0.4965(6) 0.8615(6) 1.0020(4) 0.0303(13) Uani 1 1 d . . . . .
C29 C 0.3801(7) 0.9291(7) 1.0322(5) 0.0468(18) Uani 1 1 d . . . . .
H29 H 0.297444 0.882764 1.054609 0.056 Uiso 1 1 calc R U . . .
C30 C 0.3830(7) 1.0661(7) 1.0299(5) 0.0508(19) Uani 1 1 d . . . . .
H30 H 0.302041 1.109668 1.050376 0.061 Uiso 1 1 calc R U . . .
C31A C 0.437(2) 0.9801(7) 0.512(2) 0.095(4) Uani 0.180(4) 1 d D U P A -2
H31A H 0.378352 0.985779 0.471340 0.114 Uiso 0.180(4) 1 calc R U P A -2
C32A C 0.381(2) 0.9668(7) 0.598(2) 0.095(4) Uani 0.180(4) 1 d D U P A -2
H32A H 0.284551 0.963541 0.615072 0.115 Uiso 0.180(4) 1 calc R U P A -2
C33A C 0.469(3) 0.9583(10) 0.6596(17) 0.092(4) Uani 0.180(4) 1 d D U P A -2
H33A H 0.431462 0.949347 0.717327 0.110 Uiso 0.180(4) 1 calc R U P A -2
C34A C 0.613(2) 0.9631(9) 0.6342(14) 0.094(5) Uani 0.180(4) 1 d D U P A -2
C35A C 0.701(3) 0.9546(14) 0.6955(14) 0.104(5) Uani 0.180(4) 1 d D U P A -2
H35A H 0.662857 0.945691 0.753122 0.124 Uiso 0.180(4) 1 calc R U P A -2
C36A C 0.845(3) 0.9594(15) 0.6710(16) 0.115(7) Uani 0.180(4) 1 d D U P A -2
H36A H 0.903986 0.953655 0.711976 0.138 Uiso 0.180(4) 1 calc R U P A -2
C37A C 0.902(2) 0.9728(13) 0.5838(16) 0.109(6) Uani 0.180(4) 1 d D U P A -2
C38A C 1.048(2) 0.9776(17) 0.560(2) 0.117(8) Uani 0.180(4) 1 d D U P A -2
H38A H 1.106190 0.971843 0.600626 0.141 Uiso 0.180(4) 1 calc R U P A -2
C39A C 1.104(2) 0.9910(19) 0.473(2) 0.121(8) Uani 0.180(4) 1 d D U P A -2
H39A H 1.200409 0.994228 0.455981 0.145 Uiso 0.180(4) 1 calc R U P A -2
C40A C 1.017(3) 0.9994(19) 0.412(2) 0.116(7) Uani 0.180(4) 1 d D U P A -2
H40A H 1.054965 1.008296 0.354649 0.139 Uiso 0.180(4) 1 calc R U P A -2
C41A C 0.872(3) 0.9947(15) 0.4361(15) 0.101(5) Uani 0.180(4) 1 d D U P A -2
C42A C 0.785(3) 1.0032(17) 0.3751(14) 0.100(5) Uani 0.180(4) 1 d D U P A -2
H42A H 0.823530 1.012131 0.317474 0.120 Uiso 0.180(4) 1 calc R U P A -2
C43A C 0.639(3) 0.9984(14) 0.3997(15) 0.100(4) Uani 0.180(4) 1 d D U P A -2
H43A H 0.580254 1.004133 0.358703 0.120 Uiso 0.180(4) 1 calc R U P A -2
C44A C 0.582(2) 0.9850(8) 0.4866(16) 0.096(4) Uani 0.180(4) 1 d D U P A -2
C45A C 0.670(2) 0.9765(7) 0.5479(14) 0.094(4) Uani 0.180(4) 1 d D U P A -2
C46A C 0.815(2) 0.9812(11) 0.5233(14) 0.099(5) Uani 0.180(4) 1 d D U P A -2
C31 C 0.2703(19) 0.9750(14) 0.6783(12) 0.097(5) Uani 0.320(4) 1 d D U P A -1
H31 H 0.176183 0.976818 0.702044 0.117 Uiso 0.320(4) 1 calc R U P A -1
C32 C 0.374(2) 0.9551(13) 0.7314(11) 0.096(5) Uani 0.320(4) 1 d D U P A -1
H32 H 0.348341 0.943637 0.790764 0.115 Uiso 0.320(4) 1 calc R U P A -1
C33 C 0.515(2) 0.9524(14) 0.6962(12) 0.091(5) Uani 0.320(4) 1 d D U P A -1
H33 H 0.583568 0.939540 0.731893 0.109 Uiso 0.320(4) 1 calc R U P A -1
C34 C 0.5526(16) 0.9689(18) 0.6076(11) 0.091(4) Uani 0.320(4) 1 d D U P A -1
C35 C 0.6939(16) 0.9670(19) 0.5725(13) 0.096(4) Uani 0.320(4) 1 d D U P A -1
H35 H 0.762268 0.954181 0.608497 0.115 Uiso 0.320(4) 1 calc R U P A -1
C36 C 0.7332(15) 0.984(2) 0.4838(13) 0.101(4) Uani 0.320(4) 1 d D U P A -1
H36 H 0.827453 0.983256 0.460298 0.122 Uiso 0.320(4) 1 calc R U P A -1
C37 C 0.6289(15) 1.0032(19) 0.4301(12) 0.099(4) Uani 0.320(4) 1 d D U P A -1
C38 C 0.6681(19) 1.020(2) 0.3410(12) 0.103(5) Uani 0.320(4) 1 d D U P A -1
H38 H 0.762283 1.017655 0.317499 0.124 Uiso 0.320(4) 1 calc R U P A -1
C39 C 0.564(2) 1.041(2) 0.2878(12) 0.098(5) Uani 0.320(4) 1 d D U P A -1
H39 H 0.589165 1.051147 0.228585 0.118 Uiso 0.320(4) 1 calc R U P A -1
C40 C 0.424(2) 1.0458(19) 0.3226(11) 0.088(6) Uani 0.320(4) 1 d D U P A -1
H40 H 0.355990 1.061596 0.286203 0.105 Uiso 0.320(4) 1 calc R U P A -1
C41 C 0.3844(16) 1.0274(18) 0.4112(11) 0.088(5) Uani 0.320(4) 1 d D U P A -1
C42 C 0.2434(17) 1.0284(18) 0.4462(13) 0.090(6) Uani 0.320(4) 1 d D U P A -1
H42 H 0.175086 1.040660 0.410147 0.108 Uiso 0.320(4) 1 calc R U P A -1
C43 C 0.2034(15) 1.0109(18) 0.5359(13) 0.096(6) Uani 0.320(4) 1 d D U P A -1
H43 H 0.109177 1.011600 0.559483 0.115 Uiso 0.320(4) 1 calc R U P A -1
C44 C 0.3078(15) 0.9923(17) 0.5891(11) 0.095(5) Uani 0.320(4) 1 d D U P A -1
C45 C 0.4493(14) 0.9903(17) 0.5541(10) 0.093(4) Uani 0.320(4) 1 d D U P A -1
C46 C 0.4887(14) 1.0069(18) 0.4648(10) 0.095(4) Uani 0.320(4) 1 d D U P A -1

loop_
_atom_site_aniso_label
_atom_site_aniso_U_11
_atom_site_aniso_U_22
_atom_site_aniso_U_33
_atom_site_aniso_U_23
_atom_site_aniso_U_13
_atom_site_aniso_U_12
Eu1 0.02996(16) 0.02209(15) 0.03543(16) -0.01286(12) -0.00852(11) -0.00049(11)
O1 0.048(3) 0.036(3) 0.065(3) -0.028(2) -0.014(2) 0.015(2)
O2 0.053(3) 0.054(3) 0.104(4) -0.047(3) -0.034(3) 0.010(3)
O3 0.050(3) 0.029(3) 0.068(3) -0.012(2) -0.023(2) -0.002(2)
O4 0.043(3) 0.024(2) 0.062(3) -0.011(2) -0.016(2) 0.000(2)
O5 0.042(3) 0.034(3) 0.059(3) -0.026(2) -0.004(2) 0.007(2)
O6 0.039(3) 0.025(2) 0.062(3) -0.014(2) -0.004(2) -0.005(2)
O7 0.036(2) 0.038(3) 0.043(2) -0.016(2) -0.0111(19) 0.001(2)
N1 0.033(3) 0.041(3) 0.044(3) -0.017(3) -0.015(2) 0.004(2)
N2 0.031(3) 0.042(3) 0.036(3) -0.013(3) -0.008(2) -0.002(2)
N3 0.040(3) 0.063(4) 0.035(3) -0.018(3) -0.004(2) 0.000(3)
N4 0.036(3) 0.047(3) 0.042(3) -0.015(3) -0.016(2) 0.004(3)
C1 0.028(3) 0.080(6) 0.053(4) -0.033(4) -0.011(3) 0.002(3)
C2 0.031(4) 0.091(6) 0.055(4) -0.034(5) 0.002(3) -0.003(4)
C3 0.038(4) 0.070(5) 0.040(4) -0.018(4) -0.008(3) -0.006(4)
C4 0.032(3) 0.043(4) 0.041(3) -0.016(3) -0.010(3) 0.003(3)
C5 0.033(3) 0.033(3) 0.038(3) -0.016(3) -0.008(3) -0.002(3)
C6 0.030(3) 0.037(4) 0.037(3) -0.015(3) -0.004(2) -0.006(3)
C7 0.031(3) 0.036(4) 0.041(3) -0.010(3) -0.009(3) -0.003(3)
C8 0.025(3) 0.069(5) 0.048(4) -0.016(4) -0.017(3) -0.004(3)
C9 0.030(3) 0.075(5) 0.037(3) -0.017(4) -0.003(3) -0.005(3)
C10 0.041(4) 0.056(5) 0.040(4) -0.015(4) -0.004(3) -0.005(3)
C11 0.034(3) 0.039(4) 0.038(3) -0.009(3) -0.012(3) 0.000(3)
C12 0.040(4) 0.041(4) 0.038(3) -0.011(3) -0.012(3) -0.004(3)
C13 0.049(4) 0.045(4) 0.035(3) -0.011(3) -0.008(3) -0.004(3)
C14 0.059(5) 0.066(5) 0.042(4) -0.014(4) -0.004(3) -0.001(4)
C15 0.088(6) 0.063(5) 0.034(4) -0.014(4) -0.024(4) 0.001(5)
C16 0.066(5) 0.066(6) 0.045(4) -0.019(4) -0.028(4) 0.004(4)
C17 0.051(4) 0.060(5) 0.053(4) -0.018(4) -0.021(3) 0.004(4)
C18 0.044(4) 0.041(4) 0.038(3) -0.014(3) -0.013(3) 0.004(3)
C19 0.033(3) 0.025(3) 0.044(3) -0.014(3) -0.002(3) -0.001(3)
C20 0.050(4) 0.033(4) 0.063(4) -0.019(4) -0.022(3) 0.005(3)
C21 0.055(4) 0.026(3) 0.064(4) -0.016(3) -0.024(4) 0.004(3)
C22 0.040(4) 0.030(4) 0.047(4) -0.013(3) -0.008(3) -0.004(3)
C23 0.054(4) 0.034(4) 0.065(5) -0.015(4) -0.030(4) 0.007(3)
C24 0.053(4) 0.025(3) 0.070(5) -0.010(3) -0.029(4) 0.004(3)
C25 0.045(4) 0.026(3) 0.041(3) -0.016(3) -0.008(3) 0.004(3)
C26 0.046(4) 0.025(3) 0.040(3) -0.010(3) -0.005(3) -0.009(3)
C27 0.039(3) 0.026(3) 0.036(3) -0.014(3) -0.013(3) -0.001(3)
C28 0.033(3) 0.025(3) 0.036(3) -0.013(3) -0.007(2) -0.004(2)
C29 0.032(3) 0.032(4) 0.079(5) -0.026(4) 0.005(3) -0.006(3)
C30 0.035(4) 0.041(4) 0.083(5) -0.038(4) 0.014(3) -0.006(3)
C31A 0.122(9) 0.049(5) 0.110(8) -0.028(6) 0.004(7) -0.010(7)
C32A 0.123(9) 0.050(5) 0.109(8) -0.029(6) 0.007(7) -0.008(7)
C33A 0.120(8) 0.047(5) 0.107(7) -0.031(6) 0.005(7) -0.011(7)
C34A 0.121(9) 0.048(6) 0.110(8) -0.029(6) 0.002(7) -0.009(7)
C35A 0.124(9) 0.058(7) 0.119(8) -0.022(7) 0.006(8) -0.009(8)
C36A 0.131(11) 0.068(9) 0.128(10) -0.017(9) 0.007(10) -0.008(10)
C37A 0.133(11) 0.063(8) 0.119(10) -0.022(9) 0.004(9) -0.009(9)
C38A 0.140(12) 0.068(10) 0.125(12) -0.019(11) 0.014(11) -0.001(11)
C39A 0.143(13) 0.071(11) 0.128(12) -0.018(11) 0.011(11) -0.002(11)
C40A 0.137(12) 0.066(10) 0.126(11) -0.019(10) 0.012(11) -0.004(11)
C41A 0.124(9) 0.053(7) 0.118(9) -0.025(7) 0.005(8) -0.010(8)
C42A 0.125(9) 0.052(6) 0.113(8) -0.023(7) 0.007(7) -0.007(7)
C43A 0.126(8) 0.052(5) 0.113(8) -0.023(6) 0.005(7) -0.007(7)
C44A 0.122(8) 0.049(5) 0.111(7) -0.027(6) 0.004(6) -0.009(6)
C45A 0.122(8) 0.049(5) 0.110(7) -0.028(6) 0.002(7) -0.010(7)
C46A 0.123(9) 0.053(6) 0.115(8) -0.025(7) 0.000(7) -0.012(7)
C31 0.123(9) 0.053(6) 0.109(8) -0.029(7) 0.012(8) -0.007(7)
C32 0.121(10) 0.053(7) 0.111(9) -0.029(7) 0.007(8) -0.010(8)
C33 0.116(9) 0.046(6) 0.109(8) -0.030(6) 0.004(7) -0.013(7)
C34 0.120(8) 0.047(5) 0.108(7) -0.032(6) 0.002(6) -0.012(6)
C35 0.122(8) 0.048(5) 0.112(7) -0.027(6) 0.003(7) -0.009(6)
C36 0.125(8) 0.054(5) 0.117(7) -0.024(6) 0.003(7) -0.007(6)
C37 0.126(8) 0.052(5) 0.111(7) -0.023(6) 0.005(7) -0.006(7)
C38 0.130(9) 0.056(6) 0.114(8) -0.022(7) 0.006(8) -0.007(8)
C39 0.125(10) 0.051(7) 0.113(9) -0.022(8) -0.001(9) -0.011(8)
C40 0.119(11) 0.041(8) 0.105(10) -0.026(8) -0.012(10) -0.013(9)
C41 0.119(9) 0.042(6) 0.107(8) -0.031(7) -0.009(8) -0.010(7)
C42 0.116(11) 0.043(8) 0.109(10) -0.028(8) -0.002(10) -0.003(9)
C43 0.117(11) 0.048(8) 0.119(10) -0.031(9) 0.001(10) -0.005(9)
C44 0.124(9) 0.050(6) 0.108(8) -0.028(6) 0.004(7) -0.005(7)
C45 0.121(8) 0.048(5) 0.108(7) -0.028(6) 0.006(7) -0.010(7)
C46 0.123(9) 0.049(5) 0.110(7) -0.026(6) 0.000(7) -0.010(7)

loop_
_atom_type_symbol
_atom_type_description
_atom_type_scat_dispersion_real
_atom_type_scat_dispersion_imag
_atom_type_scat_source
C C 0.0033 0.0016 'International Tables Vol C Tables 4.2.6.8 and 6.1.1.4'
H H 0.0000 0.0000 'International Tables Vol C Tables 4.2.6.8 and 6.1.1.4'
Eu Eu -0.1578 3.6682 'International Tables Vol C Tables 4.2.6.8 and 6.1.1.4'
N N 0.0061 0.0033 'International Tables Vol C Tables 4.2.6.8 and 6.1.1.4'
O O 0.0106 0.0060 'International Tables Vol C Tables 4.2.6.8 and 6.1.1.4'

loop_
_geom_angle_atom_site_label_1
_geom_angle_atom_site_label_2
_geom_angle_atom_site_label_3
_geom_angle
_geom_angle_site_symmetry_1
_geom_angle_site_symmetry_3
_geom_angle_publ_flag
O1 Eu1 O3 121.94(17) . 1_565 ?
O1 Eu1 O4 79.57(16) . 1_565 ?
O1 Eu1 O5 152.46(16) . . ?
O1 Eu1 O6 83.79(16) . 2_667 ?
O1 Eu1 O7 78.44(16) . . ?
O1 Eu1 H7A 89.0 . . ?
O1 Eu1 H7B 62.4 . . ?
O1 Eu1 N1 73.07(17) . . ?
O1 Eu1 N2 119.18(16) . . ?
O1 Eu1 C26 103.41(19) . 1_565 ?
O3 Eu1 O4 51.98(14) 1_565 1_565 ?
O3 Eu1 H7A 94.5 1_565 . ?
O3 Eu1 H7B 114.7 1_565 . ?
O3 Eu1 N1 70.25(16) 1_565 . ?
O3 Eu1 N2 79.51(15) 1_565 . ?
O3 Eu1 C26 26.46(16) 1_565 1_565 ?
O4 Eu1 H7A 63.5 1_565 . ?
O4 Eu1 H7B 69.1 1_565 . ?
O4 Eu1 N1 81.49(15) 1_565 . ?
O4 Eu1 N2 127.54(15) 1_565 . ?
O4 Eu1 C26 26.16(16) 1_565 1_565 ?
O5 Eu1 O3 75.71(16) . 1_565 ?
O5 Eu1 O4 100.63(15) . 1_565 ?
O5 Eu1 O6 86.31(15) . 2_667 ?
O5 Eu1 O7 75.15(16) . . ?
O5 Eu1 H7A 67.3 . . ?
O5 Eu1 H7B 91.7 . . ?
O5 Eu1 N1 134.43(16) . . ?
O5 Eu1 N2 82.83(16) . . ?
O5 Eu1 C26 84.39(17) . 1_565 ?
O6 Eu1 O3 151.10(16) 2_667 1_565 ?
O6 Eu1 O4 155.99(15) 2_667 1_565 ?
O6 Eu1 O7 85.14(15) 2_667 . ?
O6 Eu1 H7A 99.2 2_667 . ?
O6 Eu1 H7B 87.9 2_667 . ?
O6 Eu1 N1 110.06(15) 2_667 . ?
O6 Eu1 N2 75.88(16) 2_667 . ?
O6 Eu1 C26 170.35(17) 2_667 1_565 ?
O7 Eu1 O3 111.12(15) . 1_565 ?
O7 Eu1 O4 74.69(14) . 1_565 ?
O7 Eu1 H7A 16.7 . . ?
O7 Eu1 H7B 16.6 . . ?
O7 Eu1 N1 145.61(15) . . ?
O7 Eu1 N2 151.76(15) . . ?
O7 Eu1 C26 89.98(16) . 1_565 ?
H7A Eu1 H7B 27.8 . . ?
N1 Eu1 H7A 143.2 . . ?
N1 Eu1 H7B 129.7 . . ?
N1 Eu1 C26 78.50(17) . 1_565 ?
N2 Eu1 H7A 150.1 . . ?
N2 Eu1 H7B 163.2 . . ?
N2 Eu1 N1 62.15(16) . . ?
N2 Eu1 C26 105.43(18) . 1_565 ?
C26 Eu1 H7A 74.8 1_565 . ?
C26 Eu1 H7B 89.8 1_565 . ?
C25 O1 Eu1 171.4(4) . . ?
C26 O3 Eu1 92.3(4) . 1_545 ?
C26 O4 Eu1 92.2(4) . 1_545 ?
C27 O5 Eu1 170.7(4) . . ?
C27 O6 Eu1 157.3(4) . 2_667 ?
Eu1 O7 H7A 109.1 . . ?
Eu1 O7 H7B 109.5 . . ?
H7A O7 H7B 104.4 . . ?
C1 N1 Eu1 121.7(4) . . ?
C1 N1 C5 117.3(6) . . ?
C5 N1 Eu1 120.7(4) . . ?
C6 N2 Eu1 122.4(4) . . ?
C10 N2 Eu1 119.9(4) . . ?
C10 N2 C6 117.6(5) . . ?
C12 N3 C13 115.4(6) . . ?
C11 N4 C18 116.0(6) . . ?
N1 C1 H1 118.1 . . ?
N1 C1 C2 123.7(6) . . ?
C2 C1 H1 118.1 . . ?
C1 C2 H2 120.3 . . ?
C3 C2 C1 119.4(7) . . ?
C3 C2 H2 120.3 . . ?
C2 C3 H3 120.6 . . ?
C2 C3 C4 118.9(6) . . ?
C4 C3 H3 120.6 . . ?
C3 C4 C5 118.2(6) . . ?
C3 C4 C12 122.0(6) . . ?
C5 C4 C12 119.8(6) . . ?
N1 C5 C4 122.4(6) . . ?
N1 C5 C6 117.2(5) . . ?
C4 C5 C6 120.4(5) . . ?
N2 C6 C5 117.4(5) . . ?
N2 C6 C7 122.5(6) . . ?
C7 C6 C5 120.1(5) . . ?
C6 C7 C11 120.2(6) . . ?
C8 C7 C6 117.2(6) . . ?
C8 C7 C11 122.6(6) . . ?
C7 C8 H8 119.5 . . ?
C9 C8 C7 121.1(6) . . ?
C9 C8 H8 119.5 . . ?
C8 C9 H9 121.0 . . ?
C8 C9 C10 118.1(6) . . ?
C10 C9 H9 121.0 . . ?
N2 C10 C9 123.5(6) . . ?
N2 C10 H10 118.2 . . ?
C9 C10 H10 118.2 . . ?
N4 C11 C7 118.4(6) . . ?
N4 C11 C12 122.3(6) . . ?
C12 C11 C7 119.3(5) . . ?
N3 C12 C4 117.1(6) . . ?
N3 C12 C11 122.9(6) . . ?
C11 C12 C4 120.0(6) . . ?
N3 C13 C14 118.5(6) . . ?
N3 C13 C18 122.1(6) . . ?
C18 C13 C14 119.4(6) . . ?
C13 C14 H14 120.0 . . ?
C15 C14 C13 119.9(7) . . ?
C15 C14 H14 120.0 . . ?
C14 C15 H15 119.6 . . ?
C14 C15 C16 120.7(7) . . ?
C16 C15 H15 119.6 . . ?
C15 C16 H16 119.5 . . ?
C17 C16 C15 121.1(7) . . ?
C17 C16 H16 119.5 . . ?
C16 C17 H17 120.0 . . ?
C16 C17 C18 120.1(7) . . ?
C18 C17 H17 120.0 . . ?
N4 C18 C13 121.3(6) . . ?
N4 C18 C17 119.9(6) . . ?
C13 C18 C17 118.8(6) . . ?
C20 C19 C24 118.6(6) . . ?
C20 C19 C25 120.3(6) . . ?
C24 C19 C25 121.1(6) . . ?
C19 C20 H20 119.5 . . ?
C19 C20 C21 120.9(6) . . ?
C21 C20 H20 119.5 . . ?
C20 C21 H21 119.9 . . ?
C22 C21 C20 120.2(6) . . ?
C22 C21 H21 119.9 . . ?
C21 C22 C26 120.8(6) . . ?
C23 C22 C21 118.6(6) . . ?
C23 C22 C26 120.4(6) . . ?
C22 C23 H23 119.6 . . ?
C22 C23 C24 120.7(6) . . ?
C24 C23 H23 119.6 . . ?
C19 C24 C23 120.5(6) . . ?
C19 C24 H24 119.8 . . ?
C23 C24 H24 119.8 . . ?
O1 C25 C19 115.7(5) . . ?
O2 C25 O1 124.9(6) . . ?
O2 C25 C19 119.4(6) . . ?
O3 C26 Eu1 61.2(3) . 1_545 ?
O3 C26 C22 118.8(6) . . ?
O4 C26 Eu1 61.6(3) . 1_545 ?
O4 C26 O3 120.5(5) . . ?
O4 C26 C22 120.5(6) . . ?
C22 C26 Eu1 160.4(4) . 1_545 ?
O5 C27 O6 124.2(5) . . ?
O5 C27 C28 118.4(5) . . ?
O6 C27 C28 117.4(5) . . ?
C29 C28 C27 120.8(5) . . ?
C29 C28 C30 117.4(6) . 2_677 ?
C30 C28 C27 121.8(6) 2_677 . ?
C28 C29 H29 119.4 . . ?
C28 C29 C30 121.2(6) . . ?
C30 C29 H29 119.4 . . ?
C28 C30 C29 121.4(6) 2_677 . ?
C28 C30 H30 119.3 2_677 . ?
C29 C30 H30 119.3 . . ?
C32A C31A H31A 120.0 . . ?
C32A C31A C44A 120.0(7) . . ?
C44A C31A H31A 120.0 . . ?
C31A C32A H32A 119.9 . . ?
C31A C32A C33A 120.1(6) . . ?
C33A C32A H32A 119.9 . . ?
C32A C33A H33A 120.1 . . ?
C34A C33A C32A 119.8(7) . . ?
C34A C33A H33A 120.1 . . ?
C33A C34A C35A 119.7(7) . . ?
C33A C34A C45A 120.2(6) . . ?
C45A C34A C35A 120.1(6) . . ?
C34A C35A H35A 119.8 . . ?
C36A C35A C34A 120.4(6) . . ?
C36A C35A H35A 119.8 . . ?
C35A C36A H36A 120.3 . . ?
C35A C36A C37A 119.4(6) . . ?
C37A C36A H36A 120.3 . . ?
C38A C37A C36A 119.1(7) . . ?
C46A C37A C36A 120.2(6) . . ?
C46A C37A C38A 120.7(6) . . ?
C37A C38A H38A 120.5 . . ?
C39A C38A C37A 119.0(7) . . ?
C39A C38A H38A 120.5 . . ?
C38A C39A H39A 119.9 . . ?
C40A C39A C38A 120.2(7) . . ?
C40A C39A H39A 119.9 . . ?
C39A C40A H40A 119.6 . . ?
C39A C40A C41A 120.9(7) . . ?
C41A C40A H40A 119.6 . . ?
C40A C41A C46A 119.0(6) . . ?
C42A C41A C40A 120.7(7) . . ?
C42A C41A C46A 120.3(6) . . ?
C41A C42A H42A 119.8 . . ?
C41A C42A C43A 120.4(6) . . ?
C43A C42A H42A 119.8 . . ?
C42A C43A H43A 120.4 . . ?
C44A C43A C42A 119.2(6) . . ?
C44A C43A H43A 120.4 . . ?
C31A C44A C43A 120.0(7) . . ?
C45A C44A C31A 119.7(6) . . ?
C45A C44A C43A 120.3(6) . . ?
C34A C45A C44A 120.1(5) . . ?
C34A C45A C46A 119.5(5) . . ?
C44A C45A C46A 120.3(5) . . ?
C37A C46A C41A 120.2(5) . . ?
C37A C46A C45A 120.4(6) . . ?
C45A C46A C41A 119.4(5) . . ?
C32 C31 H31 120.0 . . ?
C32 C31 C44 120.0(6) . . ?
C44 C31 H31 120.0 . . ?
C31 C32 H32 119.9 . . ?
C31 C32 C33 120.3(6) . . ?
C33 C32 H32 119.9 . . ?
C32 C33 H33 120.0 . . ?
C34 C33 C32 119.9(6) . . ?
C34 C33 H33 120.0 . . ?
C33 C34 C35 119.8(7) . . ?
C33 C34 C45 119.9(5) . . ?
C45 C34 C35 120.3(5) . . ?
C34 C35 H35 119.8 . . ?
C36 C35 C34 120.4(6) . . ?
C36 C35 H35 119.8 . . ?
C35 C36 H36 120.4 . . ?
C35 C36 C37 119.3(6) . . ?
C37 C36 H36 120.4 . . ?
C38 C37 C36 119.4(7) . . ?
C46 C37 C36 120.4(5) . . ?
C46 C37 C38 120.3(5) . . ?
C37 C38 H38 120.4 . . ?
C39 C38 C37 119.1(6) . . ?
C39 C38 H38 120.4 . . ?
C38 C39 H39 119.8 . . ?
C40 C39 C38 120.4(6) . . ?
C40 C39 H39 119.8 . . ?
C39 C40 H40 119.6 . . ?
C39 C40 C41 120.8(6) . . ?
C41 C40 H40 119.6 . . ?
C40 C41 C42 120.5(7) . . ?
C40 C41 C46 118.8(5) . . ?
C42 C41 C46 120.7(5) . . ?
C41 C42 H42 119.9 . . ?
C41 C42 C43 120.3(6) . . ?
C43 C42 H42 119.9 . . ?
C42 C43 H43 120.5 . . ?
C44 C43 C42 119.0(5) . . ?
C44 C43 H43 120.5 . . ?
C31 C44 C43 119.8(7) . . ?
C45 C44 C31 119.5(5) . . ?
C45 C44 C43 120.6(5) . . ?
C34 C45 C44 120.4(5) . . ?
C34 C45 C46 119.4(5) . . ?
C44 C45 C46 120.2(5) . . ?
C37 C46 C41 120.5(5) . . ?
C37 C46 C45 120.3(5) . . ?
C41 C46 C45 119.2(5) . . ?

loop_
_geom_bond_atom_site_label_1
_geom_bond_atom_site_label_2
_geom_bond_distance
_geom_bond_site_symmetry_2
_geom_bond_publ_flag
Eu1 O1 2.281(4) . ?
Eu1 O3 2.481(4) 1_565 ?
Eu1 O4 2.490(4) 1_565 ?
Eu1 O5 2.345(4) . ?
Eu1 O6 2.356(4) 2_667 ?
Eu1 O7 2.401(4) . ?
Eu1 H7A 2.7979 . ?
Eu1 H7B 2.8028 . ?
Eu1 N1 2.627(5) . ?
Eu1 N2 2.573(5) . ?
Eu1 C26 2.827(6) 1_565 ?
O1 C25 1.252(7) . ?
O2 C25 1.230(7) . ?
O3 C26 1.261(7) . ?
O4 C26 1.247(7) . ?
O5 C27 1.241(7) . ?
O6 C27 1.258(7) . ?
O7 H7A 0.8523 . ?
O7 H7B 0.8518 . ?
N1 C1 1.319(8) . ?
N1 C5 1.350(7) . ?
N2 C6 1.356(7) . ?
N2 C10 1.330(8) . ?
N3 C12 1.323(8) . ?
N3 C13 1.357(8) . ?
N4 C11 1.319(7) . ?
N4 C18 1.362(8) . ?
C1 H1 0.9300 . ?
C1 C2 1.386(9) . ?
C2 H2 0.9300 . ?
C2 C3 1.354(9) . ?
C3 H3 0.9300 . ?
C3 C4 1.390(9) . ?
C4 C5 1.402(8) . ?
C4 C12 1.469(8) . ?
C5 C6 1.444(8) . ?
C6 C7 1.409(8) . ?
C7 C8 1.373(8) . ?
C7 C11 1.463(8) . ?
C8 H8 0.9300 . ?
C8 C9 1.367(9) . ?
C9 H9 0.9300 . ?
C9 C10 1.387(9) . ?
C10 H10 0.9300 . ?
C11 C12 1.410(9) . ?
C13 C14 1.424(9) . ?
C13 C18 1.405(9) . ?
C14 H14 0.9300 . ?
C14 C15 1.357(10) . ?
C15 H15 0.9300 . ?
C15 C16 1.391(11) . ?
C16 H16 0.9300 . ?
C16 C17 1.360(10) . ?
C17 H17 0.9300 . ?
C17 C18 1.420(9) . ?
C19 C20 1.373(9) . ?
C19 C24 1.376(8) . ?
C19 C25 1.499(8) . ?
C20 H20 0.9300 . ?
C20 C21 1.390(8) . ?
C21 H21 0.9300 . ?
C21 C22 1.377(9) . ?
C22 C23 1.375(9) . ?
C22 C26 1.504(8) . ?
C23 H23 0.9300 . ?
C23 C24 1.386(9) . ?
C24 H24 0.9300 . ?
C27 C28 1.518(8) . ?
C28 C29 1.368(8) . ?
C28 C30 1.379(8) 2_677 ?
C29 H29 0.9300 . ?
C29 C30 1.392(8) . ?
C30 H30 0.9300 . ?
C31A H31A 0.9300 . ?
C31A C32A 1.387(11) . ?
C31A C44A 1.398(10) . ?
C32A H32A 0.9300 . ?
C32A C33A 1.397(11) . ?
C33A H33A 0.9300 . ?
C33A C34A 1.390(10) . ?
C34A C35A 1.393(10) . ?
C34A C45A 1.391(9) . ?
C35A H35A 0.9300 . ?
C35A C36A 1.391(11) . ?
C36A H36A 0.9300 . ?
C36A C37A 1.404(10) . ?
C37A C38A 1.400(10) . ?
C37A C46A 1.377(9) . ?
C38A H38A 0.9300 . ?
C38A C39A 1.395(11) . ?
C39A H39A 0.9300 . ?
C39A C40A 1.383(11) . ?
C40A H40A 0.9300 . ?
C40A C41A 1.388(10) . ?
C41A C42A 1.385(10) . ?
C41A C46A 1.404(9) . ?
C42A H42A 0.9300 . ?
C42A C43A 1.410(11) . ?
C43A H43A 0.9300 . ?
C43A C44A 1.400(10) . ?
C44A C45A 1.393(9) . ?
C45A C46A 1.401(8) . ?
C31 H31 0.9300 . ?
C31 C32 1.389(8) . ?
C31 C44 1.397(8) . ?
C32 H32 0.9300 . ?
C32 C33 1.394(9) . ?
C33 H33 0.9300 . ?
C33 C34 1.389(8) . ?
C34 C35 1.394(8) . ?
C34 C45 1.392(7) . ?
C35 H35 0.9300 . ?
C35 C36 1.392(8) . ?
C36 H36 0.9300 . ?
C36 C37 1.405(8) . ?
C37 C38 1.399(8) . ?
C37 C46 1.383(7) . ?
C38 H38 0.9300 . ?
C38 C39 1.394(9) . ?
C39 H39 0.9300 . ?
C39 C40 1.382(9) . ?
C40 H40 0.9300 . ?
C40 C41 1.390(8) . ?
C41 C42 1.390(8) . ?
C41 C46 1.401(7) . ?
C42 H42 0.9300 . ?
C42 C43 1.408(8) . ?
C43 H43 0.9300 . ?
C43 C44 1.401(8) . ?
C44 C45 1.395(7) . ?
C45 C46 1.402(7) . ?

loop_
_geom_torsion_atom_site_label_1
_geom_torsion_atom_site_label_2
_geom_torsion_atom_site_label_3
_geom_torsion_atom_site_label_4
_geom_torsion
_geom_torsion_site_symmetry_1
_geom_torsion_site_symmetry_2
_geom_torsion_site_symmetry_3
_geom_torsion_site_symmetry_4
_geom_torsion_publ_flag
Eu1 O3 C26 O4 17.7(6) 1_545 . . . ?
Eu1 O3 C26 C22 -157.7(5) 1_545 . . . ?
Eu1 O4 C26 O3 -17.6(6) 1_545 . . . ?
Eu1 O4 C26 C22 157.6(5) 1_545 . . . ?
Eu1 O6 C27 O5 5.6(15) 2_667 . . . ?
Eu1 O6 C27 C28 -175.2(7) 2_667 . . . ?
Eu1 N1 C1 C2 -172.1(6) . . . . ?
Eu1 N1 C5 C4 174.9(4) . . . . ?
Eu1 N1 C5 C6 -3.6(7) . . . . ?
Eu1 N2 C6 C5 2.6(7) . . . . ?
Eu1 N2 C6 C7 -178.2(4) . . . . ?
Eu1 N2 C10 C9 175.9(6) . . . . ?
O5 C27 C28 C29 170.3(6) . . . . ?
O5 C27 C28 C30 -10.9(9) . . . 2_677 ?
O6 C27 C28 C29 -9.0(9) . . . . ?
O6 C27 C28 C30 169.8(6) . . . 2_677 ?
N1 C1 C2 C3 -2.5(13) . . . . ?
N1 C5 C6 N2 0.7(9) . . . . ?
N1 C5 C6 C7 -178.5(6) . . . . ?
N2 C6 C7 C8 3.2(10) . . . . ?
N2 C6 C7 C11 -178.4(6) . . . . ?
N3 C13 C14 C15 -179.3(7) . . . . ?
N3 C13 C18 N4 1.2(11) . . . . ?
N3 C13 C18 C17 179.8(7) . . . . ?
N4 C11 C12 N3 0.6(11) . . . . ?
N4 C11 C12 C4 -177.6(6) . . . . ?
C1 N1 C5 C4 1.2(9) . . . . ?
C1 N1 C5 C6 -177.3(6) . . . . ?
C1 C2 C3 C4 0.6(12) . . . . ?
C2 C3 C4 C5 1.9(11) . . . . ?
C2 C3 C4 C12 -177.8(7) . . . . ?
C3 C4 C5 N1 -2.9(10) . . . . ?
C3 C4 C5 C6 175.5(6) . . . . ?
C3 C4 C12 N3 4.1(10) . . . . ?
C3 C4 C12 C11 -177.6(7) . . . . ?
C4 C5 C6 N2 -177.8(6) . . . . ?
C4 C5 C6 C7 3.0(9) . . . . ?
C5 N1 C1 C2 1.6(11) . . . . ?
C5 C4 C12 N3 -175.7(6) . . . . ?
C5 C4 C12 C11 2.7(10) . . . . ?
C5 C6 C7 C8 -177.6(6) . . . . ?
C5 C6 C7 C11 0.8(9) . . . . ?
C6 N2 C10 C9 -0.3(10) . . . . ?
C6 C7 C8 C9 -1.9(11) . . . . ?
C6 C7 C11 N4 176.0(6) . . . . ?
C6 C7 C11 C12 -2.8(9) . . . . ?
C7 C8 C9 C10 -0.2(11) . . . . ?
C7 C11 C12 N3 179.3(6) . . . . ?
C7 C11 C12 C4 1.1(10) . . . . ?
C8 C7 C11 N4 -5.6(10) . . . . ?
C8 C7 C11 C12 175.6(7) . . . . ?
C8 C9 C10 N2 1.4(12) . . . . ?
C10 N2 C6 C5 178.7(6) . . . . ?
C10 N2 C6 C7 -2.1(9) . . . . ?
C11 N4 C18 C13 0.1(10) . . . . ?
C11 N4 C18 C17 -178.4(6) . . . . ?
C11 C7 C8 C9 179.6(7) . . . . ?
C12 N3 C13 C14 179.5(6) . . . . ?
C12 N3 C13 C18 -1.6(10) . . . . ?
C12 C4 C5 N1 176.8(6) . . . . ?
C12 C4 C5 C6 -4.7(9) . . . . ?
C13 N3 C12 C4 179.0(6) . . . . ?
C13 N3 C12 C11 0.7(10) . . . . ?
C13 C14 C15 C16 -1.8(13) . . . . ?
C14 C13 C18 N4 -179.9(6) . . . . ?
C14 C13 C18 C17 -1.3(11) . . . . ?
C14 C15 C16 C17 1.5(13) . . . . ?
C15 C16 C17 C18 -1.1(12) . . . . ?
C16 C17 C18 N4 179.6(7) . . . . ?
C16 C17 C18 C13 1.0(11) . . . . ?
C18 N4 C11 C7 -179.7(6) . . . . ?
C18 N4 C11 C12 -1.0(10) . . . . ?
C18 C13 C14 C15 1.8(11) . . . . ?
C19 C20 C21 C22 0.6(11) . . . . ?
C20 C19 C24 C23 5.3(11) . . . . ?
C20 C19 C25 O1 -152.8(6) . . . . ?
C20 C19 C25 O2 27.5(9) . . . . ?
C20 C21 C22 C23 6.0(11) . . . . ?
C20 C21 C22 C26 -169.1(6) . . . . ?
C21 C22 C23 C24 -7.0(11) . . . . ?
C21 C22 C26 Eu1 80.9(16) . . . 1_545 ?
C21 C22 C26 O3 165.6(6) . . . . ?
C21 C22 C26 O4 -9.7(10) . . . . ?
C22 C23 C24 C19 1.3(12) . . . . ?
C23 C22 C26 Eu1 -94.1(15) . . . 1_545 ?
C23 C22 C26 O3 -9.4(10) . . . . ?
C23 C22 C26 O4 175.3(6) . . . . ?
C24 C19 C20 C21 -6.3(11) . . . . ?
C24 C19 C25 O1 24.1(9) . . . . ?
C24 C19 C25 O2 -155.7(7) . . . . ?
C25 C19 C20 C21 170.7(6) . . . . ?
C25 C19 C24 C23 -171.6(6) . . . . ?
C26 C22 C23 C24 168.1(7) . . . . ?
C27 C28 C29 C30 179.5(6) . . . . ?
C28 C29 C30 C28 -0.6(13) . . . 2_677 ?
C30 C28 C29 C30 0.6(12) 2_677 . . . ?
C31A C32A C33A C34A -0.01(17) . . . . ?
C31A C44A C45A C34A 0.0(2) . . . . ?
C31A C44A C45A C46A 180.00(13) . . . . ?
C32A C31A C44A C43A 180.00(10) . . . . ?
C32A C31A C44A C45A 0.00(17) . . . . ?
C32A C33A C34A C35A 180.00(13) . . . . ?
C32A C33A C34A C45A 0.0(2) . . . . ?
C33A C34A C35A C36A -179.99(13) . . . . ?
C33A C34A C45A C44A 0.0(2) . . . . ?
C33A C34A C45A C46A 179.99(15) . . . . ?
C34A C35A C36A C37A 0.00(18) . . . . ?
C34A C45A C46A C37A 0.0(2) . . . . ?
C34A C45A C46A C41A 180.00(15) . . . . ?
C35A C34A C45A C44A 180.00(15) . . . . ?
C35A C34A C45A C46A 0.0(2) . . . . ?
C35A C36A C37A C38A 179.99(13) . . . . ?
C35A C36A C37A C46A 0.01(18) . . . . ?
C36A C37A C38A C39A -179.99(13) . . . . ?
C36A C37A C46A C41A 179.99(13) . . . . ?
C36A C37A C46A C45A 0.0(2) . . . . ?
C37A C38A C39A C40A 0.0(2) . . . . ?
C38A C37A C46A C41A 0.0(2) . . . . ?
C38A C37A C46A C45A -179.99(15) . . . . ?
C38A C39A C40A C41A 0.0(2) . . . . ?
C39A C40A C41A C42A 180.00(15) . . . . ?
C39A C40A C41A C46A 0.0(2) . . . . ?
C40A C41A C42A C43A 180.00(15) . . . . ?
C40A C41A C46A C37A 0.0(2) . . . . ?
C40A C41A C46A C45A 180.00(15) . . . . ?
C41A C42A C43A C44A 0.0(2) . . . . ?
C42A C41A C46A C37A 179.99(15) . . . . ?
C42A C41A C46A C45A 0.0(2) . . . . ?
C42A C43A C44A C31A 179.99(13) . . . . ?
C42A C43A C44A C45A 0.0(2) . . . . ?
C43A C44A C45A C34A -179.99(15) . . . . ?
C43A C44A C45A C46A 0.0(2) . . . . ?
C44A C31A C32A C33A 0.01(11) . . . . ?
C44A C45A C46A C37A 180.00(15) . . . . ?
C44A C45A C46A C41A 0.0(2) . . . . ?
C45A C34A C35A C36A 0.0(2) . . . . ?
C46A C37A C38A C39A 0.0(2) . . . . ?
C46A C41A C42A C43A 0.0(2) . . . . ?
C31 C32 C33 C34 -0.3(6) . . . . ?
C31 C44 C45 C34 1.2(17) . . . . ?
C31 C44 C45 C46 179.7(9) . . . . ?
C32 C31 C44 C43 179.3(8) . . . . ?
C32 C31 C44 C45 -0.4(12) . . . . ?
C32 C33 C34 C35 179.6(8) . . . . ?
C32 C33 C34 C45 1.0(13) . . . . ?
C33 C34 C35 C36 -179.6(10) . . . . ?
C33 C34 C45 C44 -1.5(17) . . . . ?
C33 C34 C45 C46 180.0(9) . . . . ?
C34 C35 C36 C37 -0.2(18) . . . . ?
C34 C45 C46 C37 -0.6(17) . . . . ?
C34 C45 C46 C41 179.5(11) . . . . ?
C35 C34 C45 C44 -180.0(11) . . . . ?
C35 C34 C45 C46 1.4(17) . . . . ?
C35 C36 C37 C38 -179.8(11) . . . . ?
C35 C36 C37 C46 1.0(18) . . . . ?
C36 C37 C38 C39 -179.2(11) . . . . ?
C36 C37 C46 C41 179.2(11) . . . . ?
C36 C37 C46 C45 -0.7(18) . . . . ?
C37 C38 C39 C40 0.6(18) . . . . ?
C38 C37 C46 C41 0.1(18) . . . . ?
C38 C37 C46 C45 -179.8(11) . . . . ?
C38 C39 C40 C41 -1.4(18) . . . . ?
C39 C40 C41 C42 -178.0(11) . . . . ?
C39 C40 C41 C46 1.5(17) . . . . ?
C40 C41 C42 C43 -179.5(11) . . . . ?
C40 C41 C46 C37 -0.8(18) . . . . ?
C40 C41 C46 C45 179.1(11) . . . . ?
C41 C42 C43 C44 -0.1(17) . . . . ?
C42 C41 C46 C37 178.7(11) . . . . ?
C42 C41 C46 C45 -1.4(17) . . . . ?
C42 C43 C44 C31 179.9(9) . . . . ?
C42 C43 C44 C45 -0.4(17) . . . . ?
C43 C44 C45 C34 -178.6(11) . . . . ?
C43 C44 C45 C46 -0.1(18) . . . . ?
C44 C31 C32 C33 0.0(6) . . . . ?
C44 C45 C46 C37 -179.2(11) . . . . ?
C44 C45 C46 C41 1.0(17) . . . . ?
C45 C34 C35 C36 -1.1(18) . . . . ?
C46 C37 C38 C39 0.0(18) . . . . ?
C46 C41 C42 C43 1.0(18) . . . . ?
